data_1507406
loop_
_publ_author_name
'Caussanel, Franck'
'Deslongchamps, Pierre'
'Dory, Yves L.'

_publ_section_title
;
 Comparative effects of conjugated and deconjugated isomeric enones on the
 transannular Diels-Alder reaction.
;
_journal_issue 25
_journal_name_full 'Organic letters'
_journal_page_first 4799
_journal_page_last 4802
_journal_paper_doi 10.1021/ol035791z
_journal_volume 5
_journal_year 2003
_chemical_formula_sum 'C22 H28 O9'
_chemical_formula_weight 436.44
_chemical_name_systematic
;
 ?
;
_space_group_IT_number 14
_symmetry_space_group_name_Hall '-P 2ybc'
_symmetry_space_group_name_H-M 'P 1 21/c 1'
_atom_sites_solution_hydrogens geom
_atom_sites_solution_primary direct
_atom_sites_solution_secondary difmap
_audit_creation_method SHELXL-97
_cell_angle_alpha 90.00
_cell_angle_beta 90.709(12)
_cell_angle_gamma 90.00
_cell_formula_units_Z 4
_cell_length_a 9.5871(15)
_cell_length_b 21.160(4)
_cell_length_c 11.2517(16)
_cell_measurement_temperature 293(2)
_cell_volume 2282.4(6)
_computing_structure_refinement 'SHELXL-97 (Sheldrick, 1997)'
_diffrn_ambient_temperature 293(2)
_diffrn_measured_fraction_theta_full 0.679
_diffrn_measured_fraction_theta_max 0.679
_diffrn_radiation_monochromator graphite
_diffrn_radiation_source 'fine-focus sealed tube'
_diffrn_radiation_type CuK\a
_diffrn_radiation_wavelength 1.54178
_diffrn_reflns_av_R_equivalents 0.0180
_diffrn_reflns_av_sigmaI/netI 0.0133
_diffrn_reflns_limit_h_max 11
_diffrn_reflns_limit_h_min -11
_diffrn_reflns_limit_k_max 13
_diffrn_reflns_limit_k_min 0
_diffrn_reflns_limit_l_max 13
_diffrn_reflns_limit_l_min 0
_diffrn_reflns_number 2777
_diffrn_reflns_theta_full 64.88
_diffrn_reflns_theta_max 64.88
_diffrn_reflns_theta_min 4.18
_exptl_absorpt_coefficient_mu 0.829
_exptl_crystal_density_diffrn 1.270
_exptl_crystal_density_method 'not measured'
_exptl_crystal_F_000 928
_refine_diff_density_max 0.137
_refine_diff_density_min -0.139
_refine_diff_density_rms 0.034
_refine_ls_extinction_coef 0.0053(4)
_refine_ls_extinction_expression Fc^*^=kFc[1+0.001xFc^2^\l^3^/sin(2\q)]^-1/4^
_refine_ls_extinction_method SHELXL
_refine_ls_goodness_of_fit_ref 1.090
_refine_ls_hydrogen_treatment mixed
_refine_ls_matrix_type full
_refine_ls_number_parameters 281
_refine_ls_number_reflns 2633
_refine_ls_number_restraints 0
_refine_ls_restrained_S_all 1.090
_refine_ls_R_factor_all 0.0504
_refine_ls_R_factor_gt 0.0457
_refine_ls_shift/su_max 0.000
_refine_ls_shift/su_mean 0.000
_refine_ls_structure_factor_coef Fsqd
_refine_ls_weighting_details 'calc w=1/[\s^2^(Fo^2^)+(0.0489P)^2^+1.2364P] where P=(Fo^2^+2Fc^2^)/3'
_refine_ls_weighting_scheme calc
_refine_ls_wR_factor_gt 0.1168
_refine_ls_wR_factor_ref 0.1202
_reflns_number_gt 2332
_reflns_number_total 2633
_reflns_threshold_expression >2sigma(I)
_cod_data_source_file ol035791zsi20030916_052011.cif
_cod_data_source_block fc535
_cod_original_cell_volume 2282.4(7)
_cod_database_code 1507406

loop_
_symmetry_equiv_pos_as_xyz
'x, y, z'
'-x, y+1/2, -z+1/2'
'-x, -y, -z'
'x, -y-1/2, z-1/2'

loop_
_atom_site_label
_atom_site_type_symbol
_atom_site_fract_x
_atom_site_fract_y
_atom_site_fract_z
_atom_site_U_iso_or_equiv
_atom_site_adp_type
_atom_site_occupancy
_atom_site_symmetry_multiplicity
_atom_site_calc_flag
_atom_site_refinement_flags
O1 O 0.06621(19) -0.02184(11) 0.7781(2) 0.0841(8) Uani 1 1 d .
O2 O -0.42273(19) 0.22940(11) 0.92238(19) 0.0744(7) Uani 1 1 d .
O3 O -0.3527(2) 0.26816(13) 0.74933(19) 0.0860(8) Uani 1 1 d .
O4 O -0.1062(2) 0.30884(12) 0.92787(18) 0.0773(7) Uani 1 1 d .
O5 O -0.0091(2) 0.27332(12) 0.76064(18) 0.0846(8) Uani 1 1 d .
O6 O 0.5151(2) 0.09988(12) 0.64896(17) 0.0831(8) Uani 1 1 d .
O7 O 0.3187(2) 0.04990(13) 0.60080(18) 0.0896(8) Uani 1 1 d .
O8 O 0.59218(18) -0.03469(12) 0.7278(2) 0.0807(7) Uani 1 1 d .
O9 O 0.64728(18) 0.02104(11) 0.88806(16) 0.0702(7) Uani 1 1 d .
C1 C -0.0340(3) 0.12549(16) 0.7652(2) 0.0594(9) Uani 1 1 d .
H1A H 0.0415 0.1544 0.7477 0.071 Uiso 1 1 calc R
H1B H -0.0345 0.0928 0.7048 0.071 Uiso 1 1 calc R
C2 C -0.1716(3) 0.16134(16) 0.7584(2) 0.0618(9) Uani 1 1 d .
H2A H -0.2480 0.1314 0.7634 0.074 Uiso 1 1 calc R
H2B H -0.1788 0.1825 0.6821 0.074 Uiso 1 1 calc R
C3 C -0.1860(2) 0.21043(14) 0.8575(2) 0.0520(8) Uani 1 1 d .
C4 C -0.1608(3) 0.17854(15) 0.9787(2) 0.0545(8) Uani 1 1 d .
H4A H -0.2362 0.1491 0.9933 0.065 Uiso 1 1 calc R
H4B H -0.1632 0.2106 1.0403 0.065 Uiso 1 1 calc R
C5 C -0.0212(2) 0.14278(15) 0.9882(2) 0.0536(8) Uani 1 1 d .
H5 H -0.0251 0.1180 1.0616 0.064 Uiso 1 1 calc R
C6 C 0.1050(3) 0.18446(15) 0.9999(2) 0.0570(8) Uani 1 1 d .
H6 H 0.0973 0.2211 1.0451 0.068 Uiso 1 1 calc R
C7 C 0.2266(3) 0.17243(15) 0.9500(2) 0.0572(8) Uani 1 1 d .
H7 H 0.2999 0.2004 0.9643 0.069 Uiso 1 1 calc R
C8 C 0.2529(2) 0.11686(14) 0.8724(2) 0.0517(8) Uani 1 1 d .
H8 H 0.2421 0.1310 0.7899 0.062 Uiso 1 1 calc R
C9 C 0.1410(2) 0.06625(15) 0.8939(2) 0.0519(8) Uani 1 1 d .
H9 H 0.1540 0.0530 0.9768 0.062 Uiso 1 1 calc R
C10 C -0.0058(2) 0.09492(14) 0.8869(2) 0.0521(8) Uani 1 1 d .
H10 H -0.0739 0.0610 0.8983 0.063 Uiso 1 1 calc R
C11 C 0.1614(3) 0.00768(15) 0.8207(2) 0.0570(8) Uani 1 1 d .
C12 C 0.3099(2) -0.01728(15) 0.8123(3) 0.0580(8) Uani 1 1 d .
H12A H 0.3147 -0.0463 0.7457 0.070 Uiso 1 1 calc R
H12B H 0.3321 -0.0409 0.8840 0.070 Uiso 1 1 calc R
C13 C 0.4205(2) 0.03488(14) 0.7960(2) 0.0507(8) Uani 1 1 d .
C14 C 0.3986(2) 0.08852(14) 0.8856(2) 0.0529(8) Uani 1 1 d .
H14A H 0.4113 0.0723 0.9657 0.063 Uiso 1 1 calc R
H14B H 0.4678 0.1212 0.8730 0.063 Uiso 1 1 calc R
C15 C -0.3334(3) 0.23661(16) 0.8503(3) 0.0590(8) Uani 1 1 d .
C16 C -0.4898(4) 0.2936(2) 0.7254(3) 0.1036(14) Uani 1 1 d .
H16A H -0.4903 0.3147 0.6498 0.155 Uiso 1 1 calc R
H16B H -0.5137 0.3231 0.7866 0.155 Uiso 1 1 calc R
H16C H -0.5567 0.2598 0.7237 0.155 Uiso 1 1 calc R
C17 C -0.0888(3) 0.26656(17) 0.8399(2) 0.0614(9) Uani 1 1 d .
C18 C -0.0175(5) 0.3636(2) 0.9245(4) 0.1179(17) Uani 1 1 d .
H18A H -0.0386 0.3908 0.9901 0.177 Uiso 1 1 calc R
H18B H -0.0330 0.3859 0.8512 0.177 Uiso 1 1 calc R
H18C H 0.0783 0.3506 0.9299 0.177 Uiso 1 1 calc R
C19 C 0.4093(3) 0.06090(16) 0.6701(2) 0.0602(9) Uani 1 1 d .
C20 C 0.5225(5) 0.1272(2) 0.5312(3) 0.1179(16) Uani 1 1 d .
H20A H 0.6025 0.1543 0.5269 0.177 Uiso 1 1 calc R
H20B H 0.4395 0.1513 0.5153 0.177 Uiso 1 1 calc R
H20C H 0.5302 0.0940 0.4735 0.177 Uiso 1 1 calc R
C21 C 0.5657(2) 0.00717(16) 0.8110(2) 0.0560(8) Uani 1 1 d .
C22 C 0.7320(3) -0.0617(2) 0.7264(4) 0.1076(15) Uani 1 1 d .
H22A H 0.7385 -0.0914 0.6621 0.161 Uiso 1 1 calc R
H22B H 0.7503 -0.0830 0.8003 0.161 Uiso 1 1 calc R
H22C H 0.7992 -0.0286 0.7158 0.161 Uiso 1 1 calc R

loop_
_atom_site_aniso_label
_atom_site_aniso_U_11
_atom_site_aniso_U_22
_atom_site_aniso_U_33
_atom_site_aniso_U_23
_atom_site_aniso_U_13
_atom_site_aniso_U_12
O1 0.0493(11) 0.074(2) 0.1286(19) -0.0303(14) -0.0085(11) -0.0102(11)
O2 0.0561(11) 0.082(2) 0.0856(14) -0.0018(12) 0.0133(10) 0.0030(11)
O3 0.0725(13) 0.110(2) 0.0751(14) 0.0170(14) 0.0002(10) 0.0284(13)
O4 0.1032(16) 0.065(2) 0.0643(13) -0.0011(12) 0.0096(10) -0.0283(13)
O5 0.0813(13) 0.108(2) 0.0656(13) 0.0205(12) 0.0200(10) -0.0161(13)
O6 0.0891(14) 0.102(2) 0.0578(12) 0.0210(12) -0.0100(10) -0.0376(13)
O7 0.0763(13) 0.127(2) 0.0653(13) 0.0087(13) -0.0207(10) -0.0217(13)
O8 0.0465(10) 0.101(2) 0.0949(15) -0.0334(14) -0.0066(9) 0.0103(11)
O9 0.0560(10) 0.089(2) 0.0648(12) -0.0005(11) -0.0134(9) 0.0000(10)
C1 0.0561(14) 0.070(3) 0.0525(15) -0.0077(15) -0.0025(11) 0.0037(14)
C2 0.0541(14) 0.076(3) 0.0555(15) -0.0066(15) -0.0051(11) 0.0009(14)
C3 0.0498(13) 0.055(3) 0.0518(14) -0.0020(13) 0.0035(10) -0.0027(13)
C4 0.0546(14) 0.056(3) 0.0530(14) 0.0001(14) 0.0112(11) -0.0047(13)
C5 0.0531(14) 0.061(3) 0.0463(14) 0.0047(14) 0.0040(10) -0.0038(13)
C6 0.0628(15) 0.059(3) 0.0491(14) -0.0044(14) -0.0011(11) -0.0036(14)
C7 0.0527(14) 0.059(3) 0.0595(16) -0.0051(15) -0.0025(11) -0.0106(14)
C8 0.0477(13) 0.055(3) 0.0523(14) -0.0023(14) 0.0002(10) -0.0083(13)
C9 0.0475(13) 0.052(3) 0.0561(15) 0.0000(15) -0.0003(10) -0.0064(12)
C10 0.0451(12) 0.051(2) 0.0606(15) -0.0011(14) 0.0025(10) -0.0063(12)
C11 0.0495(14) 0.052(3) 0.0697(17) 0.0021(16) -0.0004(11) -0.0071(14)
C12 0.0477(13) 0.057(3) 0.0691(17) 0.0011(15) -0.0016(11) -0.0049(13)
C13 0.0440(12) 0.054(2) 0.0540(15) -0.0010(14) -0.0023(10) -0.0066(12)
C14 0.0470(13) 0.058(2) 0.0536(15) 0.0014(14) -0.0039(10) -0.0103(13)
C15 0.0553(15) 0.061(3) 0.0610(17) -0.0062(16) -0.0011(12) -0.0032(14)
C16 0.083(2) 0.135(4) 0.092(3) -0.002(2) -0.0160(18) 0.046(2)
C17 0.0566(15) 0.075(3) 0.0526(16) 0.0147(17) -0.0026(12) -0.0041(15)
C18 0.173(4) 0.084(4) 0.097(3) 0.008(2) -0.007(3) -0.076(3)
C19 0.0527(14) 0.071(3) 0.0570(16) -0.0013(15) -0.0050(12) -0.0035(15)
C20 0.145(4) 0.141(4) 0.067(2) 0.039(2) -0.006(2) -0.047(3)
C21 0.0470(13) 0.064(3) 0.0570(16) 0.0043(16) 0.0008(11) -0.0057(13)
C22 0.0473(16) 0.141(4) 0.134(3) -0.047(3) -0.0043(17) 0.0204(19)

loop_
_atom_type_symbol
_atom_type_description
_atom_type_scat_dispersion_real
_atom_type_scat_dispersion_imag
_atom_type_scat_source
C C 0.0181 0.0091 'International Tables Vol C Tables 4.2.6.8 and 6.1.1.4'
H H 0.0000 0.0000 'International Tables Vol C Tables 4.2.6.8 and 6.1.1.4'
O O 0.0492 0.0322 'International Tables Vol C Tables 4.2.6.8 and 6.1.1.4'

loop_
_geom_angle_atom_site_label_1
_geom_angle_atom_site_label_2
_geom_angle_atom_site_label_3
_geom_angle
C15 O3 C16 117.6(3)
C17 O4 C18 115.9(3)
C19 O6 C20 117.2(2)
C21 O8 C22 117.2(2)
C2 C1 C10 113.4(2)
C1 C2 C3 112.8(2)
C15 C3 C17 106.2(2)
C15 C3 C2 107.5(2)
C17 C3 C2 111.9(2)
C15 C3 C4 110.1(2)
C17 C3 C4 111.6(2)
C2 C3 C4 109.5(2)
C3 C4 C5 113.80(19)
C6 C5 C10 111.6(2)
C6 C5 C4 114.6(2)
C10 C5 C4 111.4(2)
C7 C6 C5 124.2(3)
C6 C7 C8 123.8(3)
C7 C8 C14 114.5(2)
C7 C8 C9 109.6(2)
C14 C8 C9 110.5(2)
C11 C9 C10 115.1(2)
C11 C9 C8 113.1(2)
C10 C9 C8 111.0(2)
C5 C10 C9 108.6(2)
C5 C10 C1 111.5(2)
C9 C10 C1 111.4(2)
O1 C11 C9 123.0(2)
O1 C11 C12 120.1(3)
C9 C11 C12 116.7(2)
C11 C12 C13 113.8(2)
C21 C13 C19 107.3(2)
C21 C13 C14 110.2(2)
C19 C13 C14 109.6(2)
C21 C13 C12 110.0(2)
C19 C13 C12 109.1(2)
C14 C13 C12 110.6(2)
C8 C14 C13 111.0(2)
O2 C15 O3 123.4(3)
O2 C15 C3 126.2(3)
O3 C15 C3 110.4(2)
O5 C17 O4 123.9(3)
O5 C17 C3 126.2(3)
O4 C17 C3 109.9(2)
O7 C19 O6 124.0(3)
O7 C19 C13 125.8(3)
O6 C19 C13 110.2(2)
O9 C21 O8 123.4(3)
O9 C21 C13 125.2(3)
O8 C21 C13 111.4(2)

loop_
_geom_bond_atom_site_label_1
_geom_bond_atom_site_label_2
_geom_bond_distance
O1 C11 1.201(3)
O2 C15 1.197(3)
O3 C15 1.328(4)
O3 C16 1.443(4)
O4 C17 1.346(4)
O4 C18 1.438(4)
O5 C17 1.191(3)
O6 C19 1.331(3)
O6 C20 1.448(4)
O7 C19 1.183(3)
O8 C21 1.316(3)
O8 C22 1.458(3)
O9 C21 1.197(3)
C1 C2 1.523(4)
C1 C10 1.535(4)
C2 C3 1.531(4)
C3 C15 1.520(4)
C3 C17 1.524(4)
C3 C4 1.538(4)
C4 C5 1.540(4)
C5 C6 1.502(4)
C5 C10 1.533(4)
C6 C7 1.325(4)
C7 C8 1.488(4)
C8 C14 1.526(3)
C8 C9 1.537(4)
C9 C11 1.502(4)
C9 C10 1.534(3)
C11 C12 1.522(4)
C12 C13 1.543(4)
C13 C21 1.518(4)
C13 C19 1.523(4)
C13 C14 1.534(4)
